data_4315670
loop_
_publ_author_name
'Nathalie Lavoie'
'Serge I. Gorelsky'
'Zhixian Liu'
'Tara J. Burchell'
'Glenn P. A. Yap'
'Darrin S. Richeson'

_publ_section_title
;
 Disubstituted 1,8-Diamidonaphthalene Ligands as a Flexible, Responsive,
 and Reactive Framework for Tantalum Complexes
;
_journal_name_full 'Inorganic Chemistry'
_journal_page_first 5231
_journal_page_last 5240
_journal_paper_doi 10.1021/ic1003963
_journal_volume 49
_journal_year 2010
_chemical_formula_sum 'C24 H40 Cl N4 Ta'
_chemical_formula_weight 601.00
_chemical_name_systematic
; 
 ? 
;
_space_group_IT_number 14
_symmetry_cell_setting monoclinic
_symmetry_space_group_name_Hall '-P 2yn'
_symmetry_space_group_name_H-M 'P 1 21/n 1'
_atom_sites_solution_hydrogens geom
_atom_sites_solution_primary direct
_atom_sites_solution_secondary difmap
_audit_creation_method SHELXL-97
_cell_angle_alpha 90.00
_cell_angle_beta 113.9450(10)
_cell_angle_gamma 90.00
_cell_formula_units_Z 4
_cell_length_a 14.8426(12)
_cell_length_b 11.4911(9)
_cell_length_c 16.5518(13)
_cell_measurement_reflns_used 7789
_cell_measurement_temperature 201(2)
_cell_measurement_theta_max 26.36
_cell_measurement_theta_min 2.23
_cell_volume 2580.1(4)
_computing_cell_refinement 'Bruker SMART'
_computing_data_collection 'Bruker SMART'
_computing_data_reduction 'Bruker SAINT'
_computing_molecular_graphics 'Bruker SHELXTL'
_computing_publication_material 'Bruker SHELXTL'
_computing_structure_refinement 'SHELXL-97 (Sheldrick, 1997)'
_computing_structure_solution 'SHELXS-97 (Sheldrick, 1990)'
_diffrn_ambient_temperature 201(2)
_diffrn_measured_fraction_theta_full 0.993
_diffrn_measured_fraction_theta_max 0.993
_diffrn_measurement_device_type 'CCD area detector'
_diffrn_measurement_method 'phi and omega scans'
_diffrn_radiation_monochromator graphite
_diffrn_radiation_source 'fine-focus sealed tube'
_diffrn_radiation_type MoK\a
_diffrn_radiation_wavelength 0.71073
_diffrn_reflns_av_R_equivalents 0.0625
_diffrn_reflns_av_sigmaI/netI 0.0602
_diffrn_reflns_limit_h_max 18
_diffrn_reflns_limit_h_min -18
_diffrn_reflns_limit_k_max 14
_diffrn_reflns_limit_k_min -13
_diffrn_reflns_limit_l_max 20
_diffrn_reflns_limit_l_min -20
_diffrn_reflns_number 19058
_diffrn_reflns_theta_full 25.68
_diffrn_reflns_theta_max 25.68
_diffrn_reflns_theta_min 2.98
_exptl_absorpt_coefficient_mu 4.381
_exptl_absorpt_correction_T_max 0.5595
_exptl_absorpt_correction_T_min 0.3532
_exptl_absorpt_correction_type multi-scan
_exptl_absorpt_process_details SADABS
_exptl_crystal_colour orange
_exptl_crystal_density_diffrn 1.547
_exptl_crystal_density_meas ?
_exptl_crystal_density_method 'not measured'
_exptl_crystal_description prism
_exptl_crystal_F_000 1208
_exptl_crystal_size_max 0.30
_exptl_crystal_size_mid 0.25
_exptl_crystal_size_min 0.15
_refine_diff_density_max 0.997
_refine_diff_density_min -0.586
_refine_diff_density_rms 0.131
_refine_ls_extinction_method none
_refine_ls_goodness_of_fit_ref 1.030
_refine_ls_hydrogen_treatment constr
_refine_ls_matrix_type full
_refine_ls_number_parameters 272
_refine_ls_number_reflns 4859
_refine_ls_number_restraints 0
_refine_ls_restrained_S_all 1.030
_refine_ls_R_factor_all 0.0662
_refine_ls_R_factor_gt 0.0367
_refine_ls_shift/su_max 0.001
_refine_ls_shift/su_mean 0.000
_refine_ls_structure_factor_coef Fsqd
_refine_ls_weighting_details 'calc w=1/[\s^2^(Fo^2^)+(0.0375P)^2^+1.3005P] where P=(Fo^2^+2Fc^2^)/3'
_refine_ls_weighting_scheme calc
_refine_ls_wR_factor_gt 0.0760
_refine_ls_wR_factor_ref 0.0851
_reflns_number_gt 3488
_reflns_number_total 4859
_reflns_threshold_expression >2sigma(I)
_cod_data_source_file ic1003963_si_002_3.cif
_cod_data_source_block 07078
_cod_depositor_comments
;
The following automatic conversions were performed:

'_symmetry_cell_setting' value 'Monoclinic' changed to 'monoclinic'
according to the built-in table from CIF Core dictionary named
'cif_core.dic' version 2.4.1 from 2010-06-29.

Automatic conversion script
Id: cif_fix_values 1646 2011-03-28 12:23:43Z adriana 

The following automatic conversions were performed:

'_exptl_crystal_density_meas' value 'n/a' was changed to '?' - the
value is perceived as not measured.

Automatic conversion script
Id: cif_fix_values 3008 2015-01-20 13:52:24Z robertas 
;
_cod_database_code 4315670

loop_
_symmetry_equiv_pos_as_xyz
'x, y, z'
'-x+1/2, y+1/2, -z+1/2'
'-x, -y, -z'
'x-1/2, -y-1/2, z-1/2'

loop_
_atom_site_label
_atom_site_type_symbol
_atom_site_fract_x
_atom_site_fract_y
_atom_site_fract_z
_atom_site_U_iso_or_equiv
_atom_site_adp_type
_atom_site_occupancy
_atom_site_symmetry_multiplicity
_atom_site_calc_flag
_atom_site_refinement_flags
_atom_site_disorder_assembly
_atom_site_disorder_group
Ta1 Ta 0.270428(19) 0.80902(2) 0.035184(17) 0.02735(9) Uani 1 1 d . . .
Cl1 Cl 0.32881(14) 0.66731(16) 0.15778(12) 0.0483(5) Uani 1 1 d . . .
N1 N 0.2910(4) 0.9397(5) 0.1148(3) 0.0332(13) Uani 1 1 d . . .
N2 N 0.2227(3) 0.9373(5) -0.0621(3) 0.0275(12) Uani 1 1 d . . .
N3 N 0.3812(4) 0.7671(4) 0.0063(3) 0.0314(13) Uani 1 1 d . . .
N4 N 0.1469(4) 0.7202(4) -0.0152(4) 0.0354(14) Uani 1 1 d . . .
C1 C 0.3275(5) 1.0546(6) 0.1094(4) 0.0327(15) Uani 1 1 d . . .
C2 C 0.3925(5) 1.1072(6) 0.1837(4) 0.0430(18) Uani 1 1 d . . .
H2A H 0.4218 1.0638 0.2369 0.052 Uiso 1 1 calc R . .
C3 C 0.4172(6) 1.2265(7) 0.1826(6) 0.057(2) Uani 1 1 d . . .
H3A H 0.4642 1.2625 0.2342 0.068 Uiso 1 1 calc R . .
C4 C 0.3731(6) 1.2878(6) 0.1074(5) 0.0468(19) Uani 1 1 d . . .
H4A H 0.3871 1.3685 0.1075 0.056 Uiso 1 1 calc R . .
C5 C 0.3063(5) 1.2355(6) 0.0282(5) 0.0385(17) Uani 1 1 d . . .
C6 C 0.2611(6) 1.3015(6) -0.0484(5) 0.0470(19) Uani 1 1 d . . .
H6A H 0.2742 1.3826 -0.0472 0.056 Uiso 1 1 calc R . .
C7 C 0.1991(6) 1.2511(7) -0.1241(5) 0.050(2) Uani 1 1 d . . .
H7A H 0.1667 1.2980 -0.1750 0.060 Uiso 1 1 calc R . .
C8 C 0.1814(5) 1.1305(6) -0.1294(4) 0.0372(17) Uani 1 1 d . . .
H8A H 0.1375 1.0975 -0.1838 0.045 Uiso 1 1 calc R . .
C9 C 0.2278(4) 1.0581(6) -0.0556(4) 0.0297(15) Uani 1 1 d . . .
C10 C 0.2870(4) 1.1128(5) 0.0276(4) 0.0286(15) Uani 1 1 d . . .
C11 C 0.2266(5) 0.9286(7) 0.1639(4) 0.0416(17) Uani 1 1 d . . .
H11A H 0.1901 0.8536 0.1436 0.050 Uiso 1 1 calc R . .
C12 C 0.2834(6) 0.9161(8) 0.2638(4) 0.056(2) Uani 1 1 d . . .
H12A H 0.3323 0.8538 0.2763 0.083 Uiso 1 1 calc R . .
H12B H 0.2375 0.8970 0.2908 0.083 Uiso 1 1 calc R . .
H12C H 0.3170 0.9895 0.2884 0.083 Uiso 1 1 calc R . .
C13 C 0.1483(5) 1.0224(7) 0.1383(5) 0.051(2) Uani 1 1 d . . .
H13A H 0.1139 1.0257 0.0737 0.077 Uiso 1 1 calc R . .
H13B H 0.1793 1.0978 0.1605 0.077 Uiso 1 1 calc R . .
H13C H 0.1009 1.0046 0.1639 0.077 Uiso 1 1 calc R . .
C14 C 0.1880(5) 0.8828(6) -0.1511(4) 0.0351(16) Uani 1 1 d . . .
H14A H 0.1991 0.7976 -0.1390 0.042 Uiso 1 1 calc R . .
C15 C 0.0757(5) 0.8940(7) -0.2076(4) 0.052(2) Uani 1 1 d . . .
H15A H 0.0426 0.9179 -0.1697 0.078 Uiso 1 1 calc R . .
H15B H 0.0495 0.8187 -0.2348 0.078 Uiso 1 1 calc R . .
H15C H 0.0640 0.9523 -0.2539 0.078 Uiso 1 1 calc R . .
C16 C 0.2499(5) 0.9135(7) -0.2026(4) 0.0464(19) Uani 1 1 d . . .
H16A H 0.3200 0.9047 -0.1641 0.070 Uiso 1 1 calc R . .
H16B H 0.2366 0.9941 -0.2233 0.070 Uiso 1 1 calc R . .
H16C H 0.2327 0.8612 -0.2535 0.070 Uiso 1 1 calc R . .
C17 C 0.4568(5) 0.8548(6) 0.0133(4) 0.0360(16) Uani 1 1 d . . .
H17A H 0.4257 0.9328 0.0011 0.043 Uiso 1 1 calc R . .
H17B H 0.4822 0.8386 -0.0324 0.043 Uiso 1 1 calc R . .
C18 C 0.5422(5) 0.8562(7) 0.1030(5) 0.053(2) Uani 1 1 d . . .
H18A H 0.5897 0.9160 0.1039 0.080 Uiso 1 1 calc R . .
H18B H 0.5745 0.7800 0.1148 0.080 Uiso 1 1 calc R . .
H18C H 0.5178 0.8737 0.1486 0.080 Uiso 1 1 calc R . .
C19 C 0.4105(6) 0.6461(6) -0.0067(5) 0.0454(19) Uani 1 1 d . . .
H19A H 0.3780 0.5900 0.0183 0.055 Uiso 1 1 calc R . .
H19B H 0.4827 0.6375 0.0263 0.055 Uiso 1 1 calc R . .
C20 C 0.3834(6) 0.6163(7) -0.1029(5) 0.059(2) Uani 1 1 d . . .
H20A H 0.4041 0.5365 -0.1073 0.088 Uiso 1 1 calc R . .
H20B H 0.4166 0.6703 -0.1277 0.088 Uiso 1 1 calc R . .
H20C H 0.3118 0.6229 -0.1358 0.088 Uiso 1 1 calc R . .
C21 C 0.1472(5) 0.5960(6) -0.0335(5) 0.051(2) Uani 1 1 d . . .
H21A H 0.1230 0.5530 0.0057 0.062 Uiso 1 1 calc R . .
H21B H 0.2160 0.5711 -0.0184 0.062 Uiso 1 1 calc R . .
C22 C 0.0851(6) 0.5622(8) -0.1280(6) 0.088(3) Uani 1 1 d . . .
H22A H 0.0891 0.4779 -0.1348 0.131 Uiso 1 1 calc R . .
H22B H 0.1095 0.6024 -0.1674 0.131 Uiso 1 1 calc R . .
H22C H 0.0164 0.5845 -0.1432 0.131 Uiso 1 1 calc R . .
C23 C 0.0515(5) 0.7642(7) -0.0224(5) 0.049(2) Uani 1 1 d . . .
H23A H 0.0026 0.7512 -0.0836 0.059 Uiso 1 1 calc R . .
H23B H 0.0572 0.8493 -0.0122 0.059 Uiso 1 1 calc R . .
C24 C 0.0118(7) 0.7099(8) 0.0412(7) 0.085(3) Uani 1 1 d . . .
H24A H -0.0522 0.7445 0.0310 0.127 Uiso 1 1 calc R . .
H24B H 0.0582 0.7248 0.1023 0.127 Uiso 1 1 calc R . .
H24C H 0.0041 0.6258 0.0310 0.127 Uiso 1 1 calc R . .

loop_
_atom_site_aniso_label
_atom_site_aniso_U_11
_atom_site_aniso_U_22
_atom_site_aniso_U_33
_atom_site_aniso_U_23
_atom_site_aniso_U_13
_atom_site_aniso_U_12
Ta1 0.02541(14) 0.02544(15) 0.03169(14) 0.00220(14) 0.01209(10) 0.00061(14)
Cl1 0.0445(10) 0.0444(12) 0.0535(11) 0.0222(9) 0.0172(9) 0.0057(9)
N1 0.032(3) 0.037(3) 0.030(3) -0.001(3) 0.011(2) -0.003(3)
N2 0.031(3) 0.027(3) 0.025(3) 0.003(2) 0.013(2) 0.000(3)
N3 0.027(3) 0.028(3) 0.040(3) 0.006(2) 0.014(3) 0.002(2)
N4 0.028(3) 0.029(3) 0.048(3) -0.002(2) 0.015(3) -0.001(2)
C1 0.033(4) 0.030(4) 0.039(4) 0.003(3) 0.018(3) 0.006(3)
C2 0.039(4) 0.047(5) 0.035(4) -0.007(3) 0.007(3) -0.007(4)
C3 0.051(5) 0.061(6) 0.057(5) -0.027(4) 0.020(4) -0.016(4)
C4 0.051(5) 0.032(5) 0.067(5) -0.008(4) 0.034(4) -0.011(4)
C5 0.045(4) 0.025(4) 0.052(5) -0.005(3) 0.026(4) 0.004(3)
C6 0.056(5) 0.026(4) 0.072(5) 0.007(4) 0.039(4) 0.002(4)
C7 0.064(6) 0.042(5) 0.058(5) 0.021(4) 0.038(5) 0.019(4)
C8 0.036(4) 0.038(4) 0.040(4) 0.006(3) 0.018(3) 0.006(3)
C9 0.029(3) 0.031(4) 0.035(4) 0.002(3) 0.019(3) 0.001(3)
C10 0.030(4) 0.025(4) 0.035(4) -0.002(3) 0.017(3) 0.003(3)
C11 0.041(4) 0.049(5) 0.044(4) -0.010(4) 0.026(3) -0.007(4)
C12 0.066(5) 0.075(6) 0.036(4) 0.006(4) 0.031(4) -0.002(5)
C13 0.041(4) 0.069(6) 0.050(4) -0.013(4) 0.025(4) 0.007(4)
C14 0.030(4) 0.041(4) 0.032(4) 0.002(3) 0.011(3) 0.004(3)
C15 0.042(4) 0.071(6) 0.033(4) -0.011(4) 0.003(3) -0.006(4)
C16 0.040(4) 0.069(5) 0.029(4) -0.002(4) 0.013(3) 0.015(4)
C17 0.030(4) 0.036(4) 0.046(4) 0.002(3) 0.020(3) 0.001(3)
C18 0.035(4) 0.061(5) 0.057(5) 0.008(4) 0.011(4) -0.007(4)
C19 0.041(4) 0.028(4) 0.069(5) 0.001(4) 0.024(4) 0.008(3)
C20 0.061(5) 0.047(5) 0.073(6) -0.028(4) 0.031(5) 0.002(4)
C21 0.042(4) 0.036(5) 0.067(5) -0.001(4) 0.014(4) 0.000(4)
C22 0.060(6) 0.060(6) 0.112(8) -0.034(6) 0.003(6) -0.006(5)
C23 0.026(4) 0.054(5) 0.065(5) -0.005(4) 0.018(4) -0.003(4)
C24 0.074(7) 0.087(8) 0.120(9) 0.000(6) 0.068(7) -0.023(6)

loop_
_atom_type_symbol
_atom_type_description
_atom_type_scat_dispersion_real
_atom_type_scat_dispersion_imag
_atom_type_scat_source
C C 0.0033 0.0016 'International Tables Vol C Tables 4.2.6.8 and 6.1.1.4'
H H 0.0000 0.0000 'International Tables Vol C Tables 4.2.6.8 and 6.1.1.4'
N N 0.0061 0.0033 'International Tables Vol C Tables 4.2.6.8 and 6.1.1.4'
Cl Cl 0.1484 0.1585 'International Tables Vol C Tables 4.2.6.8 and 6.1.1.4'
Ta Ta -0.7052 6.5227 'International Tables Vol C Tables 4.2.6.8 and 6.1.1.4'

loop_
_geom_angle_atom_site_label_1
_geom_angle_atom_site_label_2
_geom_angle_atom_site_label_3
_geom_angle
_geom_angle_site_symmetry_1
_geom_angle_site_symmetry_3
_geom_angle_publ_flag
N1 Ta1 N3 116.2(2) . . ?
N1 Ta1 N4 123.6(2) . . ?
N3 Ta1 N4 120.2(2) . . ?
N1 Ta1 N2 83.6(2) . . ?
N3 Ta1 N2 92.38(19) . . ?
N4 Ta1 N2 94.2(2) . . ?
N1 Ta1 Cl1 92.63(16) . . ?
N3 Ta1 Cl1 89.37(15) . . ?
N4 Ta1 Cl1 87.81(16) . . ?
N2 Ta1 Cl1 176.20(14) . . ?
C1 N1 C11 116.9(5) . . ?
C1 N1 Ta1 128.7(4) . . ?
C11 N1 Ta1 110.2(4) . . ?
C9 N2 C14 118.8(5) . . ?
C9 N2 Ta1 130.9(4) . . ?
C14 N2 Ta1 109.9(4) . . ?
C17 N3 C19 112.8(5) . . ?
C17 N3 Ta1 120.1(4) . . ?
C19 N3 Ta1 126.0(4) . . ?
C21 N4 C23 113.9(5) . . ?
C21 N4 Ta1 121.1(4) . . ?
C23 N4 Ta1 124.1(4) . . ?
C2 C1 C10 121.9(6) . . ?
C2 C1 N1 119.8(6) . . ?
C10 C1 N1 118.0(6) . . ?
C1 C2 C3 120.7(7) . . ?
C4 C3 C2 119.0(7) . . ?
C3 C4 C5 121.9(7) . . ?
C6 C5 C4 120.5(7) . . ?
C6 C5 C10 120.5(7) . . ?
C4 C5 C10 119.0(7) . . ?
C7 C6 C5 120.4(7) . . ?
C6 C7 C8 121.4(7) . . ?
C7 C8 C9 121.0(7) . . ?
N2 C9 C8 122.1(6) . . ?
N2 C9 C10 120.1(5) . . ?
C8 C9 C10 117.8(6) . . ?
C1 C10 C5 117.0(6) . . ?
C1 C10 C9 124.6(6) . . ?
C5 C10 C9 118.4(6) . . ?
N1 C11 C13 112.0(6) . . ?
N1 C11 C12 113.8(5) . . ?
C13 C11 C12 113.2(6) . . ?
N2 C14 C16 114.3(5) . . ?
N2 C14 C15 114.6(5) . . ?
C16 C14 C15 112.8(5) . . ?
N3 C17 C18 113.1(6) . . ?
N3 C19 C20 113.1(6) . . ?
N4 C21 C22 114.5(7) . . ?
N4 C23 C24 115.6(7) . . ?

loop_
_geom_bond_atom_site_label_1
_geom_bond_atom_site_label_2
_geom_bond_distance
_geom_bond_site_symmetry_2
_geom_bond_publ_flag
Ta1 N1 1.939(5) . ?
Ta1 N3 1.949(5) . ?
Ta1 N4 1.964(5) . ?
Ta1 N2 2.083(5) . ?
Ta1 Cl1 2.4684(17) . ?
N1 C1 1.444(8) . ?
N1 C11 1.491(8) . ?
N2 C9 1.392(8) . ?
N2 C14 1.488(8) . ?
N3 C17 1.477(8) . ?
N3 C19 1.499(8) . ?
N4 C21 1.459(8) . ?
N4 C23 1.462(8) . ?
C1 C2 1.359(9) . ?
C1 C10 1.407(8) . ?
C2 C3 1.421(10) . ?
C3 C4 1.346(10) . ?
C4 C5 1.417(10) . ?
C5 C6 1.394(10) . ?
C5 C10 1.438(9) . ?
C6 C7 1.349(11) . ?
C7 C8 1.406(10) . ?
C8 C9 1.406(9) . ?
C9 C10 1.443(8) . ?
C11 C13 1.515(9) . ?
C11 C12 1.528(9) . ?
C14 C16 1.526(9) . ?
C14 C15 1.551(9) . ?
C17 C18 1.512(9) . ?
C19 C20 1.514(10) . ?
C21 C22 1.509(10) . ?
C23 C24 1.532(11) . ?

loop_
_cod_related_entry_id
_cod_related_entry_database
_cod_related_entry_code
1 ChemSpider 30660992
